data_4070536
loop_
_publ_author_name
'Partyka, David V.'
'Robilotto, Thomas J.'
'Zeller, Matthias'
'Hunter, Allen D.'
'Gray, Thomas G.'

_publ_section_title
;
 Dialkylbiarylphosphine Complexes of Gold(I) Halides. Gold&#x2212;Aryl
 \p-Interactions in the Solid State
;
_journal_issue 1
_journal_name_full Organometallics
_journal_page_first 28
_journal_paper_doi 10.1021/om700517q
_journal_volume 27
_journal_year 2008
_chemical_formula_moiety 'C33 H49 Au Br P, 0.5(C6 H6)'
_chemical_formula_sum 'C36 H52 Au Br P'
_chemical_formula_weight 792.62
_chemical_name_systematic
;

 ?

;
_space_group_IT_number 2
_symmetry_cell_setting triclinic
_symmetry_space_group_name_Hall '-P 1'
_symmetry_space_group_name_H-M 'P -1'
_atom_sites_solution_hydrogens geom
_atom_sites_solution_primary direct
_atom_sites_solution_secondary difmap
_audit_creation_method SHELXL-97
_cell_angle_alpha 90.776(3)
_cell_angle_beta 98.288(3)
_cell_angle_gamma 93.685(3)
_cell_formula_units_Z 4
_cell_length_a 11.5636(14)
_cell_length_b 14.2767(17)
_cell_length_c 21.040(3)
_cell_measurement_reflns_used 7381
_cell_measurement_temperature 100(2)
_cell_measurement_theta_max 30.805
_cell_measurement_theta_min 2.440
_cell_volume 3429.2(8)
_computing_cell_refinement 'SAINT+ 6.45 (Bruker, 2003)'
_computing_data_collection 'SMART 5.630 (Bruker, 1997-2002)'
_computing_data_reduction 'SAINT+ 6.45'
_computing_molecular_graphics 'SHELXTL 6.14'
_computing_publication_material 'SHELXTL 6.14'
_computing_structure_refinement 'SHELXTL 6.14'
_computing_structure_solution 'SHELXTL 6.14 (Bruker, 2000-2003)'
_diffrn_ambient_temperature 100(2)
_diffrn_measured_fraction_theta_full 0.984
_diffrn_measured_fraction_theta_max 0.984
_diffrn_measurement_device_type 'Bruker AXS SMART APEX CCD diffractometer'
_diffrn_measurement_method '\w scans'
_diffrn_radiation_monochromator graphite
_diffrn_radiation_source 'fine-focus sealed tube'
_diffrn_radiation_type MoK\a
_diffrn_radiation_wavelength 0.71073
_diffrn_reflns_av_R_equivalents 0.0000
_diffrn_reflns_av_sigmaI/netI 0.0419
_diffrn_reflns_limit_h_max 15
_diffrn_reflns_limit_h_min -15
_diffrn_reflns_limit_k_max 19
_diffrn_reflns_limit_k_min -19
_diffrn_reflns_limit_l_max 28
_diffrn_reflns_limit_l_min 0
_diffrn_reflns_number 26224
_diffrn_reflns_theta_full 28.28
_diffrn_reflns_theta_max 28.28
_diffrn_reflns_theta_min 0.98
_diffrn_standards_decay_% none
_diffrn_standards_number 0
_exptl_absorpt_coefficient_mu 5.524
_exptl_absorpt_correction_T_max 0.213
_exptl_absorpt_correction_T_min 0.077
_exptl_absorpt_correction_type multi-scan
_exptl_absorpt_process_details 'TWINABS in SAINT+ (Bruker, 2003)'
_exptl_crystal_colour colourles
_exptl_crystal_density_diffrn 1.535
_exptl_crystal_density_method 'not measured'
_exptl_crystal_description block
_exptl_crystal_F_000 1588
_exptl_crystal_size_max 0.45
_exptl_crystal_size_mid 0.40
_exptl_crystal_size_min 0.28
_refine_diff_density_max 2.874
_refine_diff_density_min -1.598
_refine_diff_density_rms 0.162
_refine_ls_extinction_method none
_refine_ls_goodness_of_fit_ref 1.003
_refine_ls_hydrogen_treatment constr
_refine_ls_matrix_type full
_refine_ls_number_parameters 716
_refine_ls_number_reflns 26224
_refine_ls_number_restraints 0
_refine_ls_restrained_S_all 1.003
_refine_ls_R_factor_all 0.0445
_refine_ls_R_factor_gt 0.0342
_refine_ls_shift/su_max 0.004
_refine_ls_shift/su_mean 0.000
_refine_ls_structure_factor_coef Fsqd
_refine_ls_weighting_details 'calc w=1/[\s^2^(Fo^2^)+(0.0560P)^2^] where P=(Fo^2^+2Fc^2^)/3'
_refine_ls_weighting_scheme calc
_refine_ls_wR_factor_gt 0.0870
_refine_ls_wR_factor_ref 0.0899
_reflns_number_gt 21851
_reflns_number_total 26224
_reflns_threshold_expression I>2\s(I)
_cod_data_source_file om700517q-file001.cif
_cod_data_source_block 06mz117m
_cod_depositor_comments
;
The following automatic conversions were performed:

'_symmetry_cell_setting' value 'Triclinic' changed to 'triclinic'
according to /home/saulius/struct/CIF-dictionaries/cif_core.dic
dictionary named 'cif_core.dic' version 2.4.1 from 2010-06-29.

Automatic conversion script
Id: cif_fix_values 1715 2011-07-08 13:25:40Z adriana 
;
_cod_original_cell_volume 3429.1(7)
_cod_original_sg_symbol_H-M P-1
_cod_database_code 4070536

loop_
_symmetry_equiv_pos_as_xyz
'x, y, z'
'-x, -y, -z'

loop_
_atom_site_label
_atom_site_type_symbol
_atom_site_fract_x
_atom_site_fract_y
_atom_site_fract_z
_atom_site_U_iso_or_equiv
_atom_site_adp_type
_atom_site_occupancy
_atom_site_symmetry_multiplicity
_atom_site_calc_flag
_atom_site_refinement_flags
Au2 Au 0.892220(13) -0.036045(11) 0.864310(7) 0.01470(4) Uani 1 1 d .
Au1A Au 0.106865(13) 0.463891(11) 0.635260(7) 0.01476(4) Uani 1 1 d .
Br2 Br 1.07188(4) -0.07955(3) 0.82984(2) 0.02455(10) Uani 1 1 d .
Br1A Br -0.08015(4) 0.42269(3) 0.66867(2) 0.02468(10) Uani 1 1 d .
C1 C 0.5576(10) 0.0035(5) 0.5617(4) 0.089(3) Uani 1 1 d .
H1 H 0.5997 0.0060 0.6040 0.107 Uiso 1 1 calc R
C2 C 0.4390(10) 0.0033(6) 0.5527(4) 0.092(3) Uani 1 1 d .
H2 H 0.3963 0.0054 0.5880 0.110 Uiso 1 1 calc R
C3 C 0.3832(8) -0.0001(4) 0.4903(4) 0.075(2) Uani 1 1 d .
H3 H 0.3002 -0.0002 0.4828 0.091 Uiso 1 1 calc R
C4 C 0.5515(6) 0.4730(4) 0.9477(3) 0.0538(18) Uani 1 1 d .
H4 H 0.5865 0.4546 0.9117 0.065 Uiso 1 1 calc R
C5 C 0.4343(7) 0.4920(4) 0.9402(3) 0.059(2) Uani 1 1 d .
H5 H 0.3885 0.4864 0.8988 0.070 Uiso 1 1 calc R
C6 C 0.3840(6) 0.5190(4) 0.9927(3) 0.0518(17) Uani 1 1 d .
H6 H 0.3037 0.5322 0.9872 0.062 Uiso 1 1 calc R
C1A C 0.2851(3) 0.4104(3) 0.53090(19) 0.0151(8) Uani 1 1 d .
H1A H 0.3549 0.4293 0.5098 0.018 Uiso 1 1 calc R
C2A C 0.3039(4) 0.3152(3) 0.5618(2) 0.0233(10) Uani 1 1 d .
H2A1 H 0.2401 0.2992 0.5872 0.028 Uiso 1 1 calc R
H2A2 H 0.3789 0.3192 0.5914 0.028 Uiso 1 1 calc R
C3A C 0.3064(4) 0.2376(3) 0.5112(2) 0.0294(11) Uani 1 1 d .
H3A1 H 0.3757 0.2497 0.4891 0.035 Uiso 1 1 calc R
H3A2 H 0.3136 0.1765 0.5326 0.035 Uiso 1 1 calc R
C4A C 0.1961(4) 0.2325(3) 0.4619(2) 0.0301(11) Uani 1 1 d .
H4A1 H 0.1273 0.2150 0.4833 0.036 Uiso 1 1 calc R
H4A2 H 0.2016 0.1834 0.4290 0.036 Uiso 1 1 calc R
C5A C 0.1799(4) 0.3270(4) 0.4296(2) 0.0295(11) Uani 1 1 d .
H5A1 H 0.2456 0.3420 0.4052 0.035 Uiso 1 1 calc R
H5A2 H 0.1062 0.3230 0.3989 0.035 Uiso 1 1 calc R
C6A C 0.1757(4) 0.4049(3) 0.4795(2) 0.0237(10) Uani 1 1 d .
H6A1 H 0.1050 0.3933 0.5005 0.028 Uiso 1 1 calc R
H6A2 H 0.1697 0.4659 0.4578 0.028 Uiso 1 1 calc R
C7A C 0.2782(3) 0.6175(3) 0.5610(2) 0.0154(8) Uani 1 1 d .
H7A H 0.3101 0.6613 0.5977 0.018 Uiso 1 1 calc R
C8A C 0.3602(4) 0.6331(3) 0.5097(2) 0.0181(9) Uani 1 1 d .
H8A1 H 0.4402 0.6171 0.5277 0.022 Uiso 1 1 calc R
H8A2 H 0.3324 0.5907 0.4722 0.022 Uiso 1 1 calc R
C9A C 0.3641(4) 0.7348(3) 0.4877(2) 0.0246(10) Uani 1 1 d .
H9A1 H 0.3995 0.7768 0.5241 0.030 Uiso 1 1 calc R
H9A2 H 0.4136 0.7415 0.4531 0.030 Uiso 1 1 calc R
C10A C 0.2411(4) 0.7633(3) 0.4629(2) 0.0274(11) Uani 1 1 d .
H10C H 0.2083 0.7246 0.4244 0.033 Uiso 1 1 calc R
H10D H 0.2451 0.8299 0.4503 0.033 Uiso 1 1 calc R
C11A C 0.1610(4) 0.7504(3) 0.5143(2) 0.0260(10) Uani 1 1 d .
H11A H 0.0814 0.7681 0.4968 0.031 Uiso 1 1 calc R
H11B H 0.1909 0.7923 0.5517 0.031 Uiso 1 1 calc R
C12A C 0.1549(4) 0.6484(3) 0.5357(2) 0.0204(9) Uani 1 1 d .
H12A H 0.1191 0.6070 0.4990 0.024 Uiso 1 1 calc R
H12B H 0.1048 0.6419 0.5700 0.024 Uiso 1 1 calc R
C13A C 0.4109(3) 0.4967(3) 0.64918(19) 0.0121(8) Uani 1 1 d .
C14A C 0.5157(4) 0.4931(3) 0.6223(2) 0.0156(8) Uani 1 1 d .
H14A H 0.5112 0.4875 0.5770 0.019 Uiso 1 1 calc R
C15A C 0.6253(4) 0.4975(3) 0.6599(2) 0.0183(9) Uani 1 1 d .
H15A H 0.6946 0.4952 0.6407 0.022 Uiso 1 1 calc R
C16A C 0.6311(4) 0.5054(3) 0.7264(2) 0.0190(9) Uani 1 1 d .
H16A H 0.7050 0.5092 0.7530 0.023 Uiso 1 1 calc R
C17A C 0.5288(4) 0.5079(3) 0.7539(2) 0.0157(8) Uani 1 1 d .
H17A H 0.5345 0.5135 0.7993 0.019 Uiso 1 1 calc R
C18A C 0.4177(4) 0.5023(3) 0.71684(19) 0.0116(8) Uani 1 1 d .
C19A C 0.3128(3) 0.5027(3) 0.75116(19) 0.0124(8) Uani 1 1 d .
C20A C 0.2666(4) 0.5876(3) 0.76575(19) 0.0147(8) Uani 1 1 d .
C21A C 0.1690(4) 0.5857(3) 0.79836(19) 0.0160(8) Uani 1 1 d .
H21A H 0.1381 0.6432 0.8085 0.019 Uiso 1 1 calc R
C22A C 0.1161(4) 0.5019(3) 0.81630(19) 0.0155(8) Uani 1 1 d .
C23A C 0.1660(4) 0.4191(3) 0.80323(18) 0.0151(8) Uani 1 1 d .
H23A H 0.1328 0.3618 0.8172 0.018 Uiso 1 1 calc R
C24A C 0.2624(4) 0.4161(3) 0.77062(18) 0.0141(8) Uani 1 1 d .
C25A C 0.3216(4) 0.6806(3) 0.74732(19) 0.0164(8) Uani 1 1 d .
H25A H 0.3746 0.6672 0.7152 0.020 Uiso 1 1 calc R
C26A C 0.2300(4) 0.7467(3) 0.7157(2) 0.0231(10) Uani 1 1 d .
H26D H 0.1800 0.7135 0.6798 0.035 Uiso 1 1 calc R
H26E H 0.2703 0.8021 0.6998 0.035 Uiso 1 1 calc R
H26F H 0.1817 0.7663 0.7475 0.035 Uiso 1 1 calc R
C27A C 0.3966(4) 0.7295(3) 0.8057(2) 0.0256(10) Uani 1 1 d .
H27D H 0.3462 0.7466 0.8371 0.038 Uiso 1 1 calc R
H27E H 0.4376 0.7863 0.7921 0.038 Uiso 1 1 calc R
H27F H 0.4540 0.6869 0.8253 0.038 Uiso 1 1 calc R
C28A C 0.0043(4) 0.4975(3) 0.8474(2) 0.0196(9) Uani 1 1 d .
H28A H -0.0474 0.4440 0.8258 0.023 Uiso 1 1 calc R
C29A C -0.0653(4) 0.5850(3) 0.8375(2) 0.0305(11) Uani 1 1 d .
H29A H -0.0193 0.6389 0.8598 0.046 Uiso 1 1 calc R
H29B H -0.1391 0.5748 0.8550 0.046 Uiso 1 1 calc R
H29C H -0.0819 0.5973 0.7915 0.046 Uiso 1 1 calc R
C30A C 0.0281(4) 0.4747(4) 0.9189(2) 0.0320(11) Uani 1 1 d .
H30D H 0.0812 0.5243 0.9418 0.048 Uiso 1 1 calc R
H30E H 0.0643 0.4145 0.9239 0.048 Uiso 1 1 calc R
H30F H -0.0458 0.4708 0.9366 0.048 Uiso 1 1 calc R
C31A C 0.3108(4) 0.3228(3) 0.7548(2) 0.0165(9) Uani 1 1 d .
H31A H 0.3534 0.3332 0.7171 0.020 Uiso 1 1 calc R
C32A C 0.4004(4) 0.2918(3) 0.8106(2) 0.0216(9) Uani 1 1 d .
H32A H 0.4680 0.3378 0.8173 0.032 Uiso 1 1 calc R
H32B H 0.4264 0.2302 0.8001 0.032 Uiso 1 1 calc R
H32C H 0.3640 0.2878 0.8498 0.032 Uiso 1 1 calc R
C33A C 0.2148(4) 0.2448(3) 0.7354(2) 0.0263(10) Uani 1 1 d .
H33D H 0.2498 0.1892 0.7207 0.039 Uiso 1 1 calc R
H33E H 0.1576 0.2663 0.7006 0.039 Uiso 1 1 calc R
H33F H 0.1755 0.2288 0.7725 0.039 Uiso 1 1 calc R
C1B C 0.7053(4) -0.0894(3) 0.96719(19) 0.0157(8) Uani 1 1 d .
H1B H 0.6386 -0.0705 0.9888 0.019 Uiso 1 1 calc R
C2B C 0.6720(4) -0.1873(3) 0.9347(2) 0.0234(10) Uani 1 1 d .
H2B1 H 0.5980 -0.1851 0.9047 0.028 Uiso 1 1 calc R
H2B2 H 0.7340 -0.2043 0.9096 0.028 Uiso 1 1 calc R
C3B C 0.6569(4) -0.2622(3) 0.9850(2) 0.0267(11) Uani 1 1 d .
H3B1 H 0.5901 -0.2485 1.0074 0.032 Uiso 1 1 calc R
H3B2 H 0.6392 -0.3245 0.9633 0.032 Uiso 1 1 calc R
C4B C 0.7674(4) -0.2646(3) 1.0339(2) 0.0277(11) Uani 1 1 d .
H4B1 H 0.7548 -0.3123 1.0664 0.033 Uiso 1 1 calc R
H4B2 H 0.8330 -0.2830 1.0120 0.033 Uiso 1 1 calc R
C5B C 0.7989(4) -0.1695(3) 1.0669(2) 0.0229(10) Uani 1 1 d .
H5B1 H 0.8724 -0.1722 1.0972 0.028 Uiso 1 1 calc R
H5B2 H 0.7362 -0.1538 1.0919 0.028 Uiso 1 1 calc R
C6B C 0.8148(4) -0.0924(3) 1.0182(2) 0.0199(9) Uani 1 1 d .
H6B1 H 0.8834 -0.1041 0.9967 0.024 Uiso 1 1 calc R
H6B2 H 0.8302 -0.0308 1.0410 0.024 Uiso 1 1 calc R
C7B C 0.7428(4) 0.1172(3) 0.9429(2) 0.0158(8) Uani 1 1 d .
H7B H 0.7195 0.1605 0.9069 0.019 Uiso 1 1 calc R
C8B C 0.6583(4) 0.1317(3) 0.9917(2) 0.0188(9) Uani 1 1 d .
H8B1 H 0.5772 0.1135 0.9715 0.023 Uiso 1 1 calc R
H8B2 H 0.6777 0.0909 1.0289 0.023 Uiso 1 1 calc R
C9B C 0.6663(4) 0.2345(3) 1.0151(2) 0.0216(9) Uani 1 1 d .
H9B1 H 0.6405 0.2748 0.9786 0.026 Uiso 1 1 calc R
H9B2 H 0.6136 0.2416 1.0477 0.026 Uiso 1 1 calc R
C10B C 0.7917(4) 0.2656(3) 1.0442(2) 0.0241(10) Uani 1 1 d .
H10A H 0.8152 0.2285 1.0828 0.029 Uiso 1 1 calc R
H10B H 0.7957 0.3326 1.0577 0.029 Uiso 1 1 calc R
C11B C 0.8763(4) 0.2525(3) 0.9958(2) 0.0250(10) Uani 1 1 d .
H11C H 0.9573 0.2704 1.0165 0.030 Uiso 1 1 calc R
H11D H 0.8574 0.2943 0.9592 0.030 Uiso 1 1 calc R
C12B C 0.8691(4) 0.1503(3) 0.9710(2) 0.0186(9) Uani 1 1 d .
H12C H 0.8975 0.1093 1.0067 0.022 Uiso 1 1 calc R
H12D H 0.9204 0.1450 0.9374 0.022 Uiso 1 1 calc R
C13B C 0.5928(3) -0.0046(3) 0.85043(19) 0.0123(8) Uani 1 1 d .
C14B C 0.4872(4) -0.0130(3) 0.8764(2) 0.0158(8) Uani 1 1 d .
H14B H 0.4903 -0.0205 0.9214 0.019 Uiso 1 1 calc R
C15B C 0.3790(4) -0.0106(3) 0.8387(2) 0.0211(9) Uani 1 1 d .
H15B H 0.3090 -0.0169 0.8574 0.025 Uiso 1 1 calc R
C16B C 0.3749(4) 0.0012(3) 0.7733(2) 0.0213(9) Uani 1 1 d .
H16B H 0.3015 0.0039 0.7467 0.026 Uiso 1 1 calc R
C17B C 0.4774(4) 0.0090(3) 0.7464(2) 0.0187(9) Uani 1 1 d .
H17B H 0.4728 0.0171 0.7013 0.022 Uiso 1 1 calc R
C18B C 0.5878(4) 0.0055(3) 0.7837(2) 0.0130(8) Uani 1 1 d .
C19B C 0.6939(4) 0.0130(3) 0.74937(18) 0.0133(8) Uani 1 1 d .
C20B C 0.7480(4) 0.1018(3) 0.73944(19) 0.0165(9) Uani 1 1 d .
C21B C 0.8461(4) 0.1065(3) 0.7084(2) 0.0206(9) Uani 1 1 d .
H21B H 0.8831 0.1663 0.7022 0.025 Uiso 1 1 calc R
C22B C 0.8926(4) 0.0264(3) 0.6860(2) 0.0234(10) Uani 1 1 d .
C23B C 0.8341(4) -0.0597(3) 0.6941(2) 0.0190(9) Uani 1 1 d .
H23B H 0.8623 -0.1147 0.6776 0.023 Uiso 1 1 calc R
C24B C 0.7371(4) -0.0686(3) 0.72507(19) 0.0149(8) Uani 1 1 d .
C25B C 0.6985(4) 0.1919(3) 0.7611(2) 0.0196(9) Uani 1 1 d .
H25B H 0.6427 0.1741 0.7918 0.024 Uiso 1 1 calc R
C26B C 0.7938(4) 0.2623(3) 0.7963(2) 0.0279(11) Uani 1 1 d .
H26A H 0.8415 0.2305 0.8306 0.042 Uiso 1 1 calc R
H26B H 0.7567 0.3140 0.8147 0.042 Uiso 1 1 calc R
H26C H 0.8438 0.2873 0.7657 0.042 Uiso 1 1 calc R
C27B C 0.6288(4) 0.2384(3) 0.7032(2) 0.0271(11) Uani 1 1 d .
H27A H 0.6816 0.2570 0.6724 0.041 Uiso 1 1 calc R
H27B H 0.5941 0.2940 0.7181 0.041 Uiso 1 1 calc R
H27C H 0.5665 0.1937 0.6824 0.041 Uiso 1 1 calc R
C28B C 1.0097(4) 0.0351(3) 0.6588(2) 0.0255(10) Uani 1 1 d .
H28B H 1.0687 0.0666 0.6932 0.031 Uiso 1 1 calc R
C29B C 1.0023(5) 0.0987(4) 0.6017(3) 0.0466(15) Uani 1 1 d .
H29D H 1.0806 0.1112 0.5898 0.070 Uiso 1 1 calc R
H29E H 0.9712 0.1580 0.6129 0.070 Uiso 1 1 calc R
H29F H 0.9504 0.0681 0.5654 0.070 Uiso 1 1 calc R
C30B C 1.0571(4) -0.0579(4) 0.6426(3) 0.0354(12) Uani 1 1 d .
H30A H 1.0041 -0.0897 0.6071 0.053 Uiso 1 1 calc R
H30B H 1.0629 -0.0977 0.6804 0.053 Uiso 1 1 calc R
H30C H 1.1349 -0.0463 0.6298 0.053 Uiso 1 1 calc R
C31B C 0.6781(4) -0.1659(3) 0.7346(2) 0.0185(9) Uani 1 1 d .
H31B H 0.6326 -0.1604 0.7713 0.022 Uiso 1 1 calc R
C32B C 0.7664(4) -0.2408(3) 0.7514(2) 0.0274(11) Uani 1 1 d .
H32D H 0.8061 -0.2528 0.7143 0.041 Uiso 1 1 calc R
H32E H 0.7250 -0.2989 0.7626 0.041 Uiso 1 1 calc R
H32F H 0.8243 -0.2184 0.7880 0.041 Uiso 1 1 calc R
C33B C 0.5912(4) -0.1975(3) 0.6748(2) 0.0247(10) Uani 1 1 d .
H33A H 0.5290 -0.1537 0.6678 0.037 Uiso 1 1 calc R
H33B H 0.5568 -0.2606 0.6811 0.037 Uiso 1 1 calc R
H33C H 0.6324 -0.1984 0.6372 0.037 Uiso 1 1 calc R
P2 P 0.73060(9) -0.00231(7) 0.90550(5) 0.0122(2) Uani 1 1 d .
P1A P 0.27332(9) 0.49839(7) 0.59448(5) 0.0128(2) Uani 1 1 d .

loop_
_atom_site_aniso_label
_atom_site_aniso_U_11
_atom_site_aniso_U_22
_atom_site_aniso_U_33
_atom_site_aniso_U_23
_atom_site_aniso_U_13
_atom_site_aniso_U_12
Au2 0.01171(9) 0.01925(9) 0.01351(9) -0.00033(6) 0.00331(6) 0.00066(6)
Au1A 0.00913(8) 0.02261(10) 0.01295(9) 0.00103(6) 0.00279(6) 0.00153(6)
Br2 0.0125(2) 0.0419(3) 0.0200(2) -0.00484(19) 0.00430(17) 0.00476(18)
Br1A 0.0097(2) 0.0442(3) 0.0208(2) 0.00861(19) 0.00441(17) 0.00033(18)
C1 0.173(11) 0.043(4) 0.039(5) -0.002(3) -0.033(6) 0.028(6)
C2 0.164(10) 0.064(5) 0.038(4) -0.007(4) -0.024(5) 0.030(6)
C3 0.136(7) 0.033(4) 0.048(5) -0.009(3) -0.022(5) 0.016(4)
C4 0.075(5) 0.032(3) 0.046(4) 0.003(3) -0.021(3) 0.006(3)
C5 0.095(6) 0.028(3) 0.040(4) 0.002(3) -0.033(4) -0.001(3)
C6 0.066(4) 0.027(3) 0.053(4) 0.006(3) -0.023(3) -0.002(3)
C1A 0.009(2) 0.023(2) 0.014(2) -0.0052(16) 0.0043(16) 0.0013(16)
C2A 0.028(3) 0.023(2) 0.019(2) -0.0079(18) 0.0031(19) 0.0005(19)
C3A 0.034(3) 0.023(2) 0.031(3) -0.008(2) 0.003(2) 0.002(2)
C4A 0.029(3) 0.033(3) 0.028(3) -0.014(2) 0.009(2) -0.011(2)
C5A 0.016(2) 0.052(3) 0.019(2) -0.011(2) -0.0002(18) 0.000(2)
C6A 0.017(2) 0.036(3) 0.017(2) -0.0072(19) 0.0004(18) 0.0040(19)
C7A 0.009(2) 0.020(2) 0.017(2) -0.0018(16) 0.0024(16) 0.0030(16)
C8A 0.011(2) 0.025(2) 0.020(2) 0.0040(17) 0.0044(17) 0.0034(16)
C9A 0.021(3) 0.032(3) 0.023(2) 0.011(2) 0.0078(19) 0.0011(19)
C10A 0.025(3) 0.032(3) 0.026(3) 0.009(2) 0.004(2) 0.003(2)
C11A 0.020(2) 0.032(3) 0.028(3) 0.010(2) 0.0053(19) 0.0110(19)
C12A 0.015(2) 0.029(2) 0.018(2) 0.0050(18) 0.0037(17) 0.0071(18)
C13A 0.011(2) 0.0124(19) 0.013(2) -0.0024(15) 0.0013(16) 0.0013(14)
C14A 0.016(2) 0.017(2) 0.015(2) 0.0001(16) 0.0053(17) 0.0008(16)
C15A 0.010(2) 0.019(2) 0.026(2) 0.0014(18) 0.0048(18) 0.0029(16)
C16A 0.013(2) 0.022(2) 0.021(2) 0.0020(17) -0.0026(17) 0.0048(16)
C17A 0.020(2) 0.015(2) 0.011(2) -0.0004(15) 0.0005(17) -0.0002(16)
C18A 0.017(2) 0.0029(17) 0.015(2) -0.0030(14) 0.0043(16) -0.0008(14)
C19A 0.012(2) 0.0117(19) 0.013(2) 0.0005(15) 0.0010(16) -0.0015(14)
C20A 0.015(2) 0.015(2) 0.013(2) -0.0009(15) 0.0006(16) -0.0003(16)
C21A 0.019(2) 0.0122(19) 0.017(2) -0.0041(15) 0.0035(17) 0.0003(16)
C22A 0.020(2) 0.014(2) 0.0127(19) 0.0016(15) 0.0036(16) 0.0010(16)
C23A 0.022(2) 0.0111(19) 0.0116(19) 0.0045(15) 0.0016(16) -0.0051(16)
C24A 0.017(2) 0.016(2) 0.0081(18) -0.0012(15) -0.0007(15) -0.0006(16)
C25A 0.023(2) 0.0131(19) 0.015(2) 0.0006(16) 0.0086(17) 0.0030(16)
C26A 0.028(3) 0.020(2) 0.024(2) 0.0037(18) 0.0093(19) 0.0069(18)
C27A 0.030(3) 0.019(2) 0.027(3) -0.0045(19) 0.007(2) -0.0074(19)
C28A 0.014(2) 0.021(2) 0.023(2) -0.0030(17) 0.0060(17) -0.0025(16)
C29A 0.023(3) 0.038(3) 0.034(3) 0.008(2) 0.012(2) 0.010(2)
C30A 0.028(3) 0.044(3) 0.028(3) 0.012(2) 0.015(2) 0.009(2)
C31A 0.018(2) 0.0130(19) 0.020(2) 0.0023(16) 0.0064(17) 0.0024(16)
C32A 0.022(2) 0.016(2) 0.027(2) 0.0036(18) 0.0036(19) 0.0088(17)
C33A 0.033(3) 0.012(2) 0.033(3) -0.0021(18) 0.003(2) -0.0008(18)
C1B 0.018(2) 0.016(2) 0.014(2) 0.0027(16) 0.0050(17) 0.0014(16)
C2B 0.025(3) 0.020(2) 0.023(2) 0.0028(18) -0.0003(19) -0.0001(18)
C3B 0.034(3) 0.015(2) 0.030(3) 0.0092(19) 0.002(2) -0.0011(19)
C4B 0.028(3) 0.029(3) 0.030(3) 0.012(2) 0.012(2) 0.012(2)
C5B 0.020(2) 0.032(3) 0.018(2) 0.0117(19) 0.0049(18) 0.0027(19)
C6B 0.018(2) 0.024(2) 0.017(2) 0.0049(17) -0.0002(17) -0.0012(17)
C7B 0.014(2) 0.018(2) 0.016(2) 0.0015(16) 0.0038(17) -0.0011(16)
C8B 0.020(2) 0.019(2) 0.019(2) -0.0033(17) 0.0075(18) -0.0021(17)
C9B 0.020(2) 0.024(2) 0.021(2) -0.0042(18) 0.0024(18) 0.0047(18)
C10B 0.029(3) 0.023(2) 0.019(2) -0.0054(18) 0.0004(19) 0.0036(19)
C11B 0.025(3) 0.018(2) 0.031(3) -0.0045(18) 0.003(2) -0.0053(18)
C12B 0.016(2) 0.021(2) 0.019(2) -0.0037(17) 0.0066(17) -0.0029(17)
C13B 0.011(2) 0.0095(18) 0.015(2) -0.0006(15) -0.0010(16) -0.0007(14)
C14B 0.016(2) 0.016(2) 0.016(2) -0.0012(16) 0.0055(17) -0.0022(16)
C15B 0.019(2) 0.019(2) 0.026(3) -0.0021(18) 0.0082(19) 0.0017(17)
C16B 0.015(2) 0.024(2) 0.023(2) -0.0009(18) -0.0058(18) 0.0051(17)
C17B 0.022(2) 0.017(2) 0.017(2) 0.0011(17) 0.0016(18) 0.0014(17)
C18B 0.017(2) 0.0054(18) 0.018(2) -0.0003(15) 0.0060(17) -0.0014(14)
C19B 0.019(2) 0.0119(19) 0.0096(19) -0.0006(15) 0.0051(16) 0.0002(15)
C20B 0.019(2) 0.017(2) 0.013(2) 0.0038(16) 0.0019(17) -0.0004(16)
C21B 0.025(2) 0.018(2) 0.019(2) 0.0021(17) 0.0069(18) -0.0052(17)
C22B 0.023(2) 0.027(2) 0.020(2) -0.0028(18) 0.0059(19) -0.0030(19)
C23B 0.018(2) 0.020(2) 0.019(2) -0.0029(17) 0.0030(17) 0.0017(17)
C24B 0.019(2) 0.0136(19) 0.0113(19) 0.0005(15) -0.0008(16) 0.0035(16)
C25B 0.030(3) 0.015(2) 0.016(2) 0.0023(16) 0.0121(18) -0.0013(17)
C26B 0.045(3) 0.021(2) 0.021(2) -0.0027(18) 0.017(2) -0.009(2)
C27B 0.042(3) 0.019(2) 0.023(2) 0.0040(18) 0.010(2) 0.008(2)
C28B 0.024(3) 0.029(3) 0.025(2) -0.0035(19) 0.011(2) -0.001(2)
C29B 0.034(3) 0.068(4) 0.045(3) 0.022(3) 0.022(3) 0.019(3)
C30B 0.027(3) 0.045(3) 0.038(3) 0.004(2) 0.015(2) 0.005(2)
C31B 0.018(2) 0.019(2) 0.019(2) -0.0030(17) 0.0054(17) -0.0009(17)
C32B 0.031(3) 0.015(2) 0.035(3) 0.0008(19) 0.001(2) 0.0022(19)
C33B 0.022(2) 0.018(2) 0.033(3) -0.0055(19) 0.005(2) -0.0055(18)
P2 0.0119(5) 0.0136(5) 0.0112(5) 0.0010(4) 0.0030(4) -0.0014(4)
P1A 0.0091(5) 0.0183(5) 0.0114(5) 0.0000(4) 0.0027(4) 0.0024(4)

loop_
_atom_type_symbol
_atom_type_description
_atom_type_scat_dispersion_real
_atom_type_scat_dispersion_imag
_atom_type_scat_source
C C 0.0033 0.0016 'International Tables Vol C Tables 4.2.6.8 and 6.1.1.4'
H H 0.0000 0.0000 'International Tables Vol C Tables 4.2.6.8 and 6.1.1.4'
P P 0.1023 0.0942 'International Tables Vol C Tables 4.2.6.8 and 6.1.1.4'
Br Br -0.2901 2.4595 'International Tables Vol C Tables 4.2.6.8 and 6.1.1.4'
Au Au -2.0133 8.8022 'International Tables Vol C Tables 4.2.6.8 and 6.1.1.4'

loop_
_geom_angle_atom_site_label_1
_geom_angle_atom_site_label_2
_geom_angle_atom_site_label_3
_geom_angle
_geom_angle_site_symmetry_1
_geom_angle_site_symmetry_3
P2 Au2 Br2 174.41(3) . .
P1A Au1A Br1A 174.51(3) . .
C2 C1 C3 120.1(7) . 2_656
C2 C1 H1 120.0 . .
C3 C1 H1 120.0 2_656 .
C1 C2 C3 117.2(10) . .
C1 C2 H2 121.4 . .
C3 C2 H2 121.4 . .
C1 C3 C2 122.8(10) 2_656 .
C1 C3 H3 118.6 2_656 .
C2 C3 H3 118.6 . .
C6 C4 C5 119.2(7) 2_667 .
C6 C4 H4 120.4 2_667 .
C5 C4 H4 120.4 . .
C6 C5 C4 120.1(6) . .
C6 C5 H5 119.9 . .
C4 C5 H5 119.9 . .
C4 C6 C5 120.6(7) 2_667 .
C4 C6 H6 119.7 2_667 .
C5 C6 H6 119.7 . .
C2A C1A C6A 111.2(4) . .
C2A C1A P1A 108.9(3) . .
C6A C1A P1A 111.2(3) . .
C2A C1A H1A 108.5 . .
C6A C1A H1A 108.5 . .
P1A C1A H1A 108.5 . .
C1A C2A C3A 111.6(4) . .
C1A C2A H2A1 109.3 . .
C3A C2A H2A1 109.3 . .
C1A C2A H2A2 109.3 . .
C3A C2A H2A2 109.3 . .
H2A1 C2A H2A2 108.0 . .
C4A C3A C2A 111.4(4) . .
C4A C3A H3A1 109.4 . .
C2A C3A H3A1 109.4 . .
C4A C3A H3A2 109.4 . .
C2A C3A H3A2 109.4 . .
H3A1 C3A H3A2 108.0 . .
C3A C4A C5A 110.7(4) . .
C3A C4A H4A1 109.5 . .
C5A C4A H4A1 109.5 . .
C3A C4A H4A2 109.5 . .
C5A C4A H4A2 109.5 . .
H4A1 C4A H4A2 108.1 . .
C6A C5A C4A 110.7(4) . .
C6A C5A H5A1 109.5 . .
C4A C5A H5A1 109.5 . .
C6A C5A H5A2 109.5 . .
C4A C5A H5A2 109.5 . .
H5A1 C5A H5A2 108.1 . .
C5A C6A C1A 111.7(4) . .
C5A C6A H6A1 109.3 . .
C1A C6A H6A1 109.3 . .
C5A C6A H6A2 109.3 . .
C1A C6A H6A2 109.3 . .
H6A1 C6A H6A2 107.9 . .
C12A C7A C8A 110.3(3) . .
C12A C7A P1A 112.1(3) . .
C8A C7A P1A 115.2(3) . .
C12A C7A H7A 106.2 . .
C8A C7A H7A 106.2 . .
P1A C7A H7A 106.2 . .
C9A C8A C7A 111.6(3) . .
C9A C8A H8A1 109.3 . .
C7A C8A H8A1 109.3 . .
C9A C8A H8A2 109.3 . .
C7A C8A H8A2 109.3 . .
H8A1 C8A H8A2 108.0 . .
C10A C9A C8A 110.6(4) . .
C10A C9A H9A1 109.5 . .
C8A C9A H9A1 109.5 . .
C10A C9A H9A2 109.5 . .
C8A C9A H9A2 109.5 . .
H9A1 C9A H9A2 108.1 . .
C9A C10A C11A 111.0(4) . .
C9A C10A H10C 109.4 . .
C11A C10A H10C 109.4 . .
C9A C10A H10D 109.4 . .
C11A C10A H10D 109.4 . .
H10C C10A H10D 108.0 . .
C10A C11A C12A 110.7(4) . .
C10A C11A H11A 109.5 . .
C12A C11A H11A 109.5 . .
C10A C11A H11B 109.5 . .
C12A C11A H11B 109.5 . .
H11A C11A H11B 108.1 . .
C11A C12A C7A 110.8(4) . .
C11A C12A H12A 109.5 . .
C7A C12A H12A 109.5 . .
C11A C12A H12B 109.5 . .
C7A C12A H12B 109.5 . .
H12A C12A H12B 108.1 . .
C14A C13A C18A 118.7(4) . .
C14A C13A P1A 118.1(3) . .
C18A C13A P1A 123.1(3) . .
C15A C14A C13A 122.3(4) . .
C15A C14A H14A 118.8 . .
C13A C14A H14A 118.8 . .
C14A C15A C16A 118.4(4) . .
C14A C15A H15A 120.8 . .
C16A C15A H15A 120.8 . .
C17A C16A C15A 120.1(4) . .
C17A C16A H16A 119.9 . .
C15A C16A H16A 119.9 . .
C16A C17A C18A 122.2(4) . .
C16A C17A H17A 118.9 . .
C18A C17A H17A 118.9 . .
C17A C18A C13A 118.2(4) . .
C17A C18A C19A 118.1(4) . .
C13A C18A C19A 123.8(4) . .
C20A C19A C24A 120.2(4) . .
C20A C19A C18A 120.5(3) . .
C24A C19A C18A 119.2(3) . .
C21A C20A C19A 119.1(4) . .
C21A C20A C25A 120.0(4) . .
C19A C20A C25A 120.8(4) . .
C22A C21A C20A 121.8(4) . .
C22A C21A H21A 119.1 . .
C20A C21A H21A 119.1 . .
C23A C22A C21A 117.8(4) . .
C23A C22A C28A 119.4(4) . .
C21A C22A C28A 122.7(4) . .
C22A C23A C24A 123.2(4) . .
C22A C23A H23A 118.4 . .
C24A C23A H23A 118.4 . .
C23A C24A C19A 117.7(4) . .
C23A C24A C31A 121.2(4) . .
C19A C24A C31A 121.0(4) . .
C20A C25A C27A 110.6(3) . .
C20A C25A C26A 112.8(4) . .
C27A C25A C26A 110.3(3) . .
C20A C25A H25A 107.6 . .
C27A C25A H25A 107.6 . .
C26A C25A H25A 107.6 . .
C25A C26A H26D 109.5 . .
C25A C26A H26E 109.5 . .
H26D C26A H26E 109.5 . .
C25A C26A H26F 109.5 . .
H26D C26A H26F 109.5 . .
H26E C26A H26F 109.5 . .
C25A C27A H27D 109.5 . .
C25A C27A H27E 109.5 . .
H27D C27A H27E 109.5 . .
C25A C27A H27F 109.5 . .
H27D C27A H27F 109.5 . .
H27E C27A H27F 109.5 . .
C29A C28A C22A 114.0(4) . .
C29A C28A C30A 110.5(4) . .
C22A C28A C30A 112.0(4) . .
C29A C28A H28A 106.6 . .
C22A C28A H28A 106.6 . .
C30A C28A H28A 106.6 . .
C28A C29A H29A 109.5 . .
C28A C29A H29B 109.5 . .
H29A C29A H29B 109.5 . .
C28A C29A H29C 109.5 . .
H29A C29A H29C 109.5 . .
H29B C29A H29C 109.5 . .
C28A C30A H30D 109.5 . .
C28A C30A H30E 109.5 . .
H30D C30A H30E 109.5 . .
C28A C30A H30F 109.5 . .
H30D C30A H30F 109.5 . .
H30E C30A H30F 109.5 . .
C24A C31A C33A 112.9(4) . .
C24A C31A C32A 111.4(3) . .
C33A C31A C32A 110.7(4) . .
C24A C31A H31A 107.2 . .
C33A C31A H31A 107.2 . .
C32A C31A H31A 107.2 . .
C31A C32A H32A 109.5 . .
C31A C32A H32B 109.5 . .
H32A C32A H32B 109.5 . .
C31A C32A H32C 109.5 . .
H32A C32A H32C 109.5 . .
H32B C32A H32C 109.5 . .
C31A C33A H33D 109.5 . .
C31A C33A H33E 109.5 . .
H33D C33A H33E 109.5 . .
C31A C33A H33F 109.5 . .
H33D C33A H33F 109.5 . .
H33E C33A H33F 109.5 . .
C6B C1B C2B 110.7(3) . .
C6B C1B P2 110.6(3) . .
C2B C1B P2 109.7(3) . .
C6B C1B H1B 108.6 . .
C2B C1B H1B 108.6 . .
P2 C1B H1B 108.6 . .
C3B C2B C1B 111.0(4) . .
C3B C2B H2B1 109.4 . .
C1B C2B H2B1 109.4 . .
C3B C2B H2B2 109.4 . .
C1B C2B H2B2 109.4 . .
H2B1 C2B H2B2 108.0 . .
C4B C3B C2B 111.0(4) . .
C4B C3B H3B1 109.4 . .
C2B C3B H3B1 109.4 . .
C4B C3B H3B2 109.4 . .
C2B C3B H3B2 109.4 . .
H3B1 C3B H3B2 108.0 . .
C5B C4B C3B 110.8(4) . .
C5B C4B H4B1 109.5 . .
C3B C4B H4B1 109.5 . .
C5B C4B H4B2 109.5 . .
C3B C4B H4B2 109.5 . .
H4B1 C4B H4B2 108.1 . .
C4B C5B C6B 111.5(4) . .
C4B C5B H5B1 109.3 . .
C6B C5B H5B1 109.3 . .
C4B C5B H5B2 109.3 . .
C6B C5B H5B2 109.3 . .
H5B1 C5B H5B2 108.0 . .
C5B C6B C1B 111.4(3) . .
C5B C6B H6B1 109.4 . .
C1B C6B H6B1 109.4 . .
C5B C6B H6B2 109.4 . .
C1B C6B H6B2 109.4 . .
H6B1 C6B H6B2 108.0 . .
C12B C7B C8B 111.1(3) . .
C12B C7B P2 113.0(3) . .
C8B C7B P2 114.7(3) . .
C12B C7B H7B 105.7 . .
C8B C7B H7B 105.7 . .
P2 C7B H7B 105.7 . .
C9B C8B C7B 111.0(3) . .
C9B C8B H8B1 109.4 . .
C7B C8B H8B1 109.4 . .
C9B C8B H8B2 109.4 . .
C7B C8B H8B2 109.4 . .
H8B1 C8B H8B2 108.0 . .
C10B C9B C8B 110.6(4) . .
C10B C9B H9B1 109.5 . .
C8B C9B H9B1 109.5 . .
C10B C9B H9B2 109.5 . .
C8B C9B H9B2 109.5 . .
H9B1 C9B H9B2 108.1 . .
C9B C10B C11B 111.0(4) . .
C9B C10B H10A 109.4 . .
C11B C10B H10A 109.4 . .
C9B C10B H10B 109.4 . .
C11B C10B H10B 109.4 . .
H10A C10B H10B 108.0 . .
C10B C11B C12B 111.4(4) . .
C10B C11B H11C 109.4 . .
C12B C11B H11C 109.4 . .
C10B C11B H11D 109.4 . .
C12B C11B H11D 109.4 . .
H11C C11B H11D 108.0 . .
C11B C12B C7B 111.1(4) . .
C11B C12B H12C 109.4 . .
C7B C12B H12C 109.4 . .
C11B C12B H12D 109.4 . .
C7B C12B H12D 109.4 . .
H12C C12B H12D 108.0 . .
C14B C13B C18B 118.7(4) . .
C14B C13B P2 118.4(3) . .
C18B C13B P2 122.9(3) . .
C15B C14B C13B 122.4(4) . .
C15B C14B H14B 118.8 . .
C13B C14B H14B 118.8 . .
C14B C15B C16B 118.7(4) . .
C14B C15B H15B 120.7 . .
C16B C15B H15B 120.7 . .
C17B C16B C15B 120.2(4) . .
C17B C16B H16B 119.9 . .
C15B C16B H16B 119.9 . .
C16B C17B C18B 121.9(4) . .
C16B C17B H17B 119.0 . .
C18B C17B H17B 119.0 . .
C17B C18B C13B 118.2(4) . .
C17B C18B C19B 117.6(4) . .
C13B C18B C19B 124.2(4) . .
C20B C19B C24B 119.6(4) . .
C20B C19B C18B 120.0(4) . .
C24B C19B C18B 120.3(3) . .
C21B C20B C19B 118.8(4) . .
C21B C20B C25B 120.2(4) . .
C19B C20B C25B 121.0(4) . .
C20B C21B C22B 122.4(4) . .
C20B C21B H21B 118.8 . .
C22B C21B H21B 118.8 . .
C23B C22B C21B 117.3(4) . .
C23B C22B C28B 122.6(4) . .
C21B C22B C28B 120.0(4) . .
C24B C23B C22B 122.7(4) . .
C24B C23B H23B 118.6 . .
C22B C23B H23B 118.6 . .
C23B C24B C19B 119.1(4) . .
C23B C24B C31B 120.5(4) . .
C19B C24B C31B 120.4(4) . .
C20B C25B C26B 112.8(4) . .
C20B C25B C27B 110.3(3) . .
C26B C25B C27B 110.4(4) . .
C20B C25B H25B 107.7 . .
C26B C25B H25B 107.7 . .
C27B C25B H25B 107.7 . .
C25B C26B H26A 109.5 . .
C25B C26B H26B 109.5 . .
H26A C26B H26B 109.5 . .
C25B C26B H26C 109.5 . .
H26A C26B H26C 109.5 . .
H26B C26B H26C 109.5 . .
C25B C27B H27A 109.5 . .
C25B C27B H27B 109.5 . .
H27A C27B H27B 109.5 . .
C25B C27B H27C 109.5 . .
H27A C27B H27C 109.5 . .
H27B C27B H27C 109.5 . .
C29B C28B C30B 110.5(4) . .
C29B C28B C22B 111.2(4) . .
C30B C28B C22B 114.8(4) . .
C29B C28B H28B 106.6 . .
C30B C28B H28B 106.6 . .
C22B C28B H28B 106.6 . .
C28B C29B H29D 109.5 . .
C28B C29B H29E 109.5 . .
H29D C29B H29E 109.5 . .
C28B C29B H29F 109.5 . .
H29D C29B H29F 109.5 . .
H29E C29B H29F 109.5 . .
C28B C30B H30A 109.5 . .
C28B C30B H30B 109.5 . .
H30A C30B H30B 109.5 . .
C28B C30B H30C 109.5 . .
H30A C30B H30C 109.5 . .
H30B C30B H30C 109.5 . .
C32B C31B C33B 110.0(4) . .
C32B C31B C24B 113.0(4) . .
C33B C31B C24B 110.7(3) . .
C32B C31B H31B 107.7 . .
C33B C31B H31B 107.7 . .
C24B C31B H31B 107.7 . .
C31B C32B H32D 109.5 . .
C31B C32B H32E 109.5 . .
H32D C32B H32E 109.5 . .
C31B C32B H32F 109.5 . .
H32D C32B H32F 109.5 . .
H32E C32B H32F 109.5 . .
C31B C33B H33A 109.5 . .
C31B C33B H33B 109.5 . .
H33A C33B H33B 109.5 . .
C31B C33B H33C 109.5 . .
H33A C33B H33C 109.5 . .
H33B C33B H33C 109.5 . .
C13B P2 C1B 105.33(19) . .
C13B P2 C7B 103.38(18) . .
C1B P2 C7B 108.84(18) . .
C13B P2 Au2 117.53(14) . .
C1B P2 Au2 108.57(14) . .
C7B P2 Au2 112.69(13) . .
C13A P1A C1A 104.77(18) . .
C13A P1A C7A 103.88(18) . .
C1A P1A C7A 109.71(19) . .
C13A P1A Au1A 117.36(14) . .
C1A P1A Au1A 108.60(13) . .
C7A P1A Au1A 112.11(13) . .

loop_
_geom_bond_atom_site_label_1
_geom_bond_atom_site_label_2
_geom_bond_distance
_geom_bond_site_symmetry_2
Au2 P2 2.2466(11) .
Au2 Br2 2.4116(5) .
Au1A P1A 2.2471(11) .
Au1A Br1A 2.4089(5) .
C1 C2 1.357(12) .
C1 C3 1.373(11) 2_656
C1 H1 0.9500 .
C2 C3 1.376(9) .
C2 H2 0.9500 .
C3 C1 1.373(11) 2_656
C3 H3 0.9500 .
C4 C6 1.363(8) 2_667
C4 C5 1.386(9) .
C4 H4 0.9500 .
C5 C6 1.383(10) .
C5 H5 0.9500 .
C6 C4 1.363(8) 2_667
C6 H6 0.9500 .
C1A C2A 1.529(6) .
C1A C6A 1.539(5) .
C1A P1A 1.848(4) .
C1A H1A 1.0000 .
C2A C3A 1.531(6) .
C2A H2A1 0.9900 .
C2A H2A2 0.9900 .
C3A C4A 1.520(6) .
C3A H3A1 0.9900 .
C3A H3A2 0.9900 .
C4A C5A 1.530(7) .
C4A H4A1 0.9900 .
C4A H4A2 0.9900 .
C5A C6A 1.528(6) .
C5A H5A1 0.9900 .
C5A H5A2 0.9900 .
C6A H6A1 0.9900 .
C6A H6A2 0.9900 .
C7A C12A 1.541(5) .
C7A C8A 1.546(5) .
C7A P1A 1.851(4) .
C7A H7A 1.0000 .
C8A C9A 1.530(6) .
C8A H8A1 0.9900 .
C8A H8A2 0.9900 .
C9A C10A 1.525(6) .
C9A H9A1 0.9900 .
C9A H9A2 0.9900 .
C10A C11A 1.527(6) .
C10A H10C 0.9900 .
C10A H10D 0.9900 .
C11A C12A 1.532(6) .
C11A H11A 0.9900 .
C11A H11B 0.9900 .
C12A H12A 0.9900 .
C12A H12B 0.9900 .
C13A C14A 1.412(5) .
C13A C18A 1.415(5) .
C13A P1A 1.826(4) .
C14A C15A 1.391(6) .
C14A H14A 0.9500 .
C15A C16A 1.394(6) .
C15A H15A 0.9500 .
C16A C17A 1.392(6) .
C16A H16A 0.9500 .
C17A C18A 1.400(6) .
C17A H17A 0.9500 .
C18A C19A 1.499(5) .
C19A C20A 1.404(5) .
C19A C24A 1.424(5) .
C20A C21A 1.402(6) .
C20A C25A 1.515(6) .
C21A C22A 1.390(5) .
C21A H21A 0.9500 .
C22A C23A 1.389(6) .
C22A C28A 1.529(6) .
C23A C24A 1.394(6) .
C23A H23A 0.9500 .
C24A C31A 1.528(5) .
C25A C27A 1.530(6) .
C25A C26A 1.548(6) .
C25A H25A 1.0000 .
C26A H26D 0.9800 .
C26A H26E 0.9800 .
C26A H26F 0.9800 .
C27A H27D 0.9800 .
C27A H27E 0.9800 .
C27A H27F 0.9800 .
C28A C29A 1.529(6) .
C28A C30A 1.533(6) .
C28A H28A 1.0000 .
C29A H29A 0.9800 .
C29A H29B 0.9800 .
C29A H29C 0.9800 .
C30A H30D 0.9800 .
C30A H30E 0.9800 .
C30A H30F 0.9800 .
C31A C33A 1.529(6) .
C31A C32A 1.539(6) .
C31A H31A 1.0000 .
C32A H32A 0.9800 .
C32A H32B 0.9800 .
C32A H32C 0.9800 .
C33A H33D 0.9800 .
C33A H33E 0.9800 .
C33A H33F 0.9800 .
C1B C6B 1.539(5) .
C1B C2B 1.548(6) .
C1B P2 1.850(4) .
C1B H1B 1.0000 .
C2B C3B 1.534(6) .
C2B H2B1 0.9900 .
C2B H2B2 0.9900 .
C3B C4B 1.523(6) .
C3B H3B1 0.9900 .
C3B H3B2 0.9900 .
C4B C5B 1.516(7) .
C4B H4B1 0.9900 .
C4B H4B2 0.9900 .
C5B C6B 1.534(6) .
C5B H5B1 0.9900 .
C5B H5B2 0.9900 .
C6B H6B1 0.9900 .
C6B H6B2 0.9900 .
C7B C12B 1.537(6) .
C7B C8B 1.537(5) .
C7B P2 1.857(4) .
C7B H7B 1.0000 .
C8B C9B 1.533(6) .
C8B H8B1 0.9900 .
C8B H8B2 0.9900 .
C9B C10B 1.526(6) .
C9B H9B1 0.9900 .
C9B H9B2 0.9900 .
C10B C11B 1.528(6) .
C10B H10A 0.9900 .
C10B H10B 0.9900 .
C11B C12B 1.536(6) .
C11B H11C 0.9900 .
C11B H11D 0.9900 .
C12B H12C 0.9900 .
C12B H12D 0.9900 .
C13B C14B 1.406(5) .
C13B C18B 1.407(5) .
C13B P2 1.829(4) .
C14B C15B 1.383(6) .
C14B H14B 0.9500 .
C15B C16B 1.384(6) .
C15B H15B 0.9500 .
C16B C17B 1.384(6) .
C16B H16B 0.9500 .
C17B C18B 1.404(6) .
C17B H17B 0.9500 .
C18B C19B 1.509(5) .
C19B C20B 1.408(5) .
C19B C24B 1.414(5) .
C20B C21B 1.386(6) .
C20B C25B 1.532(6) .
C21B C22B 1.400(6) .
C21B H21B 0.9500 .
C22B C23B 1.388(6) .
C22B C28B 1.542(6) .
C23B C24B 1.377(6) .
C23B H23B 0.9500 .
C24B C31B 1.537(6) .
C25B C26B 1.541(6) .
C25B C27B 1.542(6) .
C25B H25B 1.0000 .
C26B H26A 0.9800 .
C26B H26B 0.9800 .
C26B H26C 0.9800 .
C27B H27A 0.9800 .
C27B H27B 0.9800 .
C27B H27C 0.9800 .
C28B C29B 1.512(7) .
C28B C30B 1.523(6) .
C28B H28B 1.0000 .
C29B H29D 0.9800 .
C29B H29E 0.9800 .
C29B H29F 0.9800 .
C30B H30A 0.9800 .
C30B H30B 0.9800 .
C30B H30C 0.9800 .
C31B C32B 1.535(6) .
C31B C33B 1.536(6) .
C31B H31B 1.0000 .
C32B H32D 0.9800 .
C32B H32E 0.9800 .
C32B H32F 0.9800 .
C33B H33A 0.9800 .
C33B H33B 0.9800 .
C33B H33C 0.9800 .
